data_8106845
loop_
_publ_author_name
'Manicum, Amanda-Lee'
'Schutte-Smith, Marietjie'
'Visser, Hendrik G.'
'Pretorius, Carla'
'Roodt, Andreas'

_publ_section_title
;
 Crystal structure of tetraethylammonium
 fac-tricarbonyl(hexafluoroacetylacetonato-\k
 2O,O&#x2032;)-(nitrato-\kO)rhenium(I), C16H21O8N2F6Re
;
_journal_issue 1
_journal_name_full 'Zeitschrift f\"ur Kristallographie - New Crystal Structures'
_journal_page_first 263
_journal_page_last 266
_journal_paper_doi 10.1515/ncrs-2015-0115
_journal_volume 231
_journal_year 2016
_chemical_formula_moiety 'C8 H F6 N O8 Re, C8 H20 N'
_chemical_formula_sum 'C16 H21 F6 N2 O8 Re'
_chemical_formula_weight 669.56
_space_group_IT_number 2
_space_group_name_Hall '-P 1'
_space_group_name_H-M_alt 'P -1'
_symmetry_cell_setting triclinic
_symmetry_space_group_name_Hall '-P 1'
_symmetry_space_group_name_H-M 'P -1'
_atom_sites_solution_hydrogens geom
_atom_sites_solution_primary direct
_atom_sites_solution_secondary difmap
_cell_angle_alpha 87.739(5)
_cell_angle_beta 78.339(5)
_cell_angle_gamma 75.047(5)
_cell_formula_units_Z 2
_cell_length_a 9.161(5)
_cell_length_b 10.283(5)
_cell_length_c 12.974(5)
_cell_measurement_reflns_used 9927
_cell_measurement_temperature 100(2)
_cell_measurement_theta_max 28.31
_cell_measurement_theta_min 2.57
_cell_volume 1156.3(10)
_diffrn_ambient_temperature 101(2)
_diffrn_measured_fraction_theta_full 0.994
_diffrn_measured_fraction_theta_max 0.994
_diffrn_measurement_device_type 'Bruker APEX-II CCD'
_diffrn_measurement_method '\f and \w scans'
_diffrn_radiation_monochromator graphite
_diffrn_radiation_source 'sealed tube'
_diffrn_radiation_type MoK\a
_diffrn_radiation_wavelength 0.71073
_diffrn_reflns_av_R_equivalents 0.0645
_diffrn_reflns_av_unetI/netI 0.0533
_diffrn_reflns_limit_h_max 12
_diffrn_reflns_limit_h_min -11
_diffrn_reflns_limit_k_max 13
_diffrn_reflns_limit_k_min -13
_diffrn_reflns_limit_l_max 17
_diffrn_reflns_limit_l_min -17
_diffrn_reflns_number 21687
_diffrn_reflns_theta_full 28
_diffrn_reflns_theta_max 28
_diffrn_reflns_theta_min 2.9
_exptl_absorpt_coefficient_mu 5.346
_exptl_absorpt_correction_T_max 0.226
_exptl_absorpt_correction_T_min 0.045
_exptl_absorpt_correction_type multi-scan
_exptl_absorpt_process_details
;
SADABS (Bruker, 2004)
;
_exptl_crystal_colour orange
_exptl_crystal_density_diffrn 1.923
_exptl_crystal_density_method 'not measured'
_exptl_crystal_description plate
_exptl_crystal_F_000 648
_exptl_crystal_size_max 0.69
_exptl_crystal_size_mid 0.27
_exptl_crystal_size_min 0.14
_refine_diff_density_max 1.154
_refine_diff_density_min -0.969
_refine_diff_density_rms 0.132
_refine_ls_extinction_method none
_refine_ls_goodness_of_fit_ref 1.008
_refine_ls_hydrogen_treatment mixed
_refine_ls_matrix_type full
_refine_ls_number_parameters 330
_refine_ls_number_reflns 5560
_refine_ls_number_restraints 60
_refine_ls_restrained_S_all 1.028
_refine_ls_R_factor_all 0.0434
_refine_ls_R_factor_gt 0.037
_refine_ls_shift/su_max 0.002
_refine_ls_shift/su_mean 0
_refine_ls_structure_factor_coef Fsqd
_refine_ls_weighting_details 'calc w=1/[\s^2^(Fo^2^)+(0.0574P)^2^+0.0000P] where P=(Fo^2^+2Fc^2^)/3'
_refine_ls_weighting_scheme calc
_refine_ls_wR_factor_ref 0.1012
_reflns_number_gt 4818
_reflns_number_total 5560
_reflns_threshold_expression >2\s(I)
_cod_data_source_file suppl_ncrs-2015-0115_suppl.cif
_cod_data_source_block 14cav4_0m
_cod_original_sg_symbol_H-M P-1
_cod_database_code 8106845

loop_
_symmetry_equiv_pos_as_xyz
'x, y, z'
'-x, -y, -z'

loop_
_atom_site_label
_atom_site_fract_x
_atom_site_fract_y
_atom_site_fract_z
_atom_site_U_iso_or_equiv
_atom_site_adp_type
_atom_site_calc_flag
_atom_site_refinement_flags
_atom_site_occupancy
_atom_site_disorder_assembly
_atom_site_disorder_group
_atom_site_type_symbol
C1 0.5582(6) 0.3619(5) 0.8038(5) 0.0508(12) Uani d . 1 . . C
C01 0.3963(8) 0.8743(7) 0.7315(5) 0.0704(17) Uani d . 1 . . C
H01A 0.4537 0.9446 0.7245 0.084 Uiso calc R 1 . . H
H01B 0.4703 0.7893 0.7027 0.084 Uiso calc R 1 . . H
C02 0.2762(10) 0.9127(11) 0.6653(6) 0.104(3) Uani d . 1 . . C
H02A 0.3258 0.9221 0.5921 0.156 Uiso calc R 1 . . H
H02B 0.2039 0.9984 0.6911 0.156 Uiso calc R 1 . . H
H02C 0.2202 0.8427 0.6695 0.156 Uiso calc R 1 . . H
C2 0.5836(6) 0.2237(6) 0.6348(5) 0.0494(12) Uani d . 1 . . C
C3 0.6244(7) 0.4713(6) 0.6171(5) 0.0584(15) Uani d . 1 . . C
C03 0.4746(7) 0.8269(7) 0.9015(6) 0.0601(15) Uani d . 1 . . C
H03A 0.5235 0.9029 0.8876 0.072 Uiso calc R 1 . . H
H03B 0.4348 0.8261 0.9783 0.072 Uiso calc R 1 . . H
C04 0.5976(7) 0.6988(8) 0.8718(6) 0.0762(19) Uani d . 1 . . C
H04A 0.6784 0.6916 0.9126 0.114 Uiso calc R 1 . . H
H04B 0.6423 0.6993 0.7965 0.114 Uiso calc R 1 . . H
H04C 0.5524 0.6218 0.8868 0.114 Uiso calc R 1 . . H
C4 1.1449(6) 0.1871(6) 0.4436(5) 0.0671(17) Uani d D 1 . . C
C5 1.0367(6) 0.2566(6) 0.5414(5) 0.0513(12) Uani d . 1 A . C
C05 0.2219(6) 0.9826(6) 0.8958(6) 0.0655(16) Uani d . 1 . . C
H05A 0.1275 0.9947 0.8666 0.079 Uiso calc R 1 . . H
H05B 0.1934 0.9689 0.9724 0.079 Uiso calc R 1 . . H
C6 1.0955(6) 0.3294(6) 0.6025(5) 0.0596(15) Uani d . 1 . . C
H6 1.1995 0.3337 0.5807 0.071 Uiso calc R 1 A . H
C06 0.2739(8) 1.1095(7) 0.8794(8) 0.092(3) Uani d . 1 . . C
H06A 0.1909 1.1849 0.9133 0.137 Uiso calc R 1 . . H
H06B 0.2997 1.1261 0.8039 0.137 Uiso calc R 1 . . H
H06C 0.365 1.1007 0.9104 0.137 Uiso calc R 1 . . H
C07 0.2597(7) 0.7437(6) 0.8612(5) 0.0617(15) Uani d . 1 . . C
H07A 0.1682 0.7703 0.8281 0.074 Uiso calc R 1 . . H
H07B 0.3307 0.6637 0.8222 0.074 Uiso calc R 1 . . H
C7 1.0102(6) 0.3960(5) 0.6936(5) 0.0500(12) Uani d . 1 A . C
C8 1.0844(6) 0.4718(5) 0.7556(5) 0.0653(17) Uani d D 1 . . C
C08 0.2087(8) 0.7032(7) 0.9714(6) 0.0761(19) Uani d . 1 . . C
H08A 0.1573 0.6306 0.971 0.114 Uiso calc R 1 . . H
H08B 0.1366 0.7806 1.0112 0.114 Uiso calc R 1 . . H
H08C 0.2985 0.6716 1.0044 0.114 Uiso calc R 1 . . H
O1 0.4603(5) 0.3911(4) 0.8766(3) 0.0649(11) Uani d . 1 . . O
O2 0.4997(5) 0.1721(4) 0.6065(4) 0.0660(11) Uani d . 1 . . O
O3 0.5665(6) 0.5684(5) 0.5790(5) 0.0819(15) Uani d . 1 . . O
O4 0.9038(4) 0.2418(4) 0.5546(3) 0.0533(9) Uani d . 1 . . O
O5 0.8730(4) 0.4011(4) 0.7371(3) 0.0529(9) Uani d . 1 . . O
O6 0.8553(4) 0.1418(4) 0.7514(3) 0.0525(9) Uani d . 1 . . O
O7 0.8915(5) -0.0401(4) 0.8417(4) 0.0694(11) Uani d . 1 . . O
O8 0.6642(5) 0.0597(5) 0.8210(5) 0.0906(17) Uani d . 1 . . O
Re1 0.716025(18) 0.311603(18) 0.682942(15) 0.04321(9) Uani d . 1 A . Re
N1 0.8010(5) 0.0508(5) 0.8057(4) 0.0494(10) Uani d . 1 A . N
N2 0.3380(5) 0.8555(4) 0.8471(4) 0.0466(10) Uani d . 1 . . N
F4A 1.2139(17) 0.0658(10) 0.4615(19) 0.116(13) Uani d PD 0.181(16) A 1 F
F5A 1.2500(16) 0.2479(19) 0.4073(18) 0.116(13) Uani d PD 0.181(16) A 1 F
F6A 1.072(2) 0.1848(18) 0.3708(14) 0.069(9) Uani d PD 0.181(16) A 1 F
F4B 1.2884(6) 0.1452(8) 0.4508(6) 0.111(4) Uani d PD 0.819(16) A 2 F
F5B 1.1450(12) 0.2669(11) 0.3644(6) 0.201(7) Uani d PD 0.819(16) A 2 F
F6B 1.1100(9) 0.0829(11) 0.4175(8) 0.197(7) Uani d PD 0.819(16) A 2 F
F1A 1.0885(8) 0.4265(9) 0.8521(6) 0.122(3) Uani d PD 0.724(13) A 3 F
F2A 1.2252(7) 0.4748(9) 0.7140(6) 0.122(3) Uani d PD 0.724(13) A 3 F
F3A 1.0077(7) 0.5976(5) 0.7744(7) 0.106(4) Uani d PD 0.724(13) A 3 F
F1B 1.1204(13) 0.5703(11) 0.7006(11) 0.135(8) Uani d PD 0.276(13) A 4 F
F3B 0.9863(14) 0.5222(12) 0.8428(9) 0.135(8) Uani d PD 0.276(13) A 4 F
F2B 1.2059(10) 0.4007(15) 0.7858(9) 0.135(8) Uani d PD 0.276(13) A 4 F

loop_
_atom_site_aniso_label
_atom_site_aniso_U_11
_atom_site_aniso_U_22
_atom_site_aniso_U_33
_atom_site_aniso_U_12
_atom_site_aniso_U_13
_atom_site_aniso_U_23
C1 0.043(3) 0.048(3) 0.063(4) -0.017(2) -0.009(2) 0.000(2)
C01 0.074(4) 0.073(4) 0.056(4) -0.019(3) 0.007(3) 0.000(3)
C02 0.109(6) 0.142(8) 0.057(5) -0.021(6) -0.026(4) 0.010(5)
C2 0.038(2) 0.057(3) 0.054(3) -0.012(2) -0.011(2) -0.010(2)
C3 0.060(3) 0.056(3) 0.062(4) -0.021(3) -0.010(3) -0.013(3)
C03 0.048(3) 0.071(4) 0.067(4) -0.026(3) -0.008(3) -0.007(3)
C04 0.055(3) 0.085(5) 0.083(5) -0.008(3) -0.015(3) 0.003(4)
C4 0.052(3) 0.097(5) 0.049(4) -0.022(3) 0.003(3) -0.005(3)
C5 0.043(3) 0.060(3) 0.051(3) -0.014(2) -0.008(2) 0.004(2)
C05 0.045(3) 0.070(4) 0.078(4) -0.013(3) -0.002(3) -0.017(3)
C6 0.042(3) 0.068(4) 0.073(4) -0.026(3) -0.003(3) -0.001(3)
C06 0.071(4) 0.056(4) 0.137(7) -0.014(3) 0.005(4) -0.017(4)
C07 0.061(3) 0.070(4) 0.064(4) -0.035(3) -0.011(3) -0.004(3)
C7 0.040(2) 0.044(3) 0.074(4) -0.020(2) -0.020(2) 0.004(2)
C8 0.053(3) 0.066(4) 0.090(5) -0.028(3) -0.028(3) -0.002(3)
C08 0.077(4) 0.090(5) 0.071(4) -0.048(4) -0.007(3) 0.008(4)
O1 0.052(2) 0.076(3) 0.058(3) -0.0088(19) 0.0018(19) -0.010(2)
O2 0.054(2) 0.076(3) 0.081(3) -0.030(2) -0.023(2) -0.011(2)
O3 0.103(4) 0.055(3) 0.098(4) -0.021(3) -0.043(3) 0.012(2)
O4 0.0437(19) 0.065(2) 0.053(2) -0.0261(17) 0.0028(17) -0.0106(18)
O5 0.047(2) 0.057(2) 0.063(2) -0.0213(16) -0.0170(18) -0.0101(18)
O6 0.0364(17) 0.059(2) 0.066(3) -0.0194(16) -0.0089(16) -0.0021(18)
O7 0.061(2) 0.074(3) 0.071(3) -0.008(2) -0.023(2) 0.010(2)
O8 0.045(2) 0.087(3) 0.143(5) -0.031(2) -0.016(3) 0.048(3)
Re1 0.03526(12) 0.04901(14) 0.04983(15) -0.01844(9) -0.00744(9) -0.00651(9)
N1 0.046(2) 0.054(3) 0.051(3) -0.0150(19) -0.009(2) -0.004(2)
N2 0.042(2) 0.047(2) 0.051(3) -0.0147(17) -0.0019(18) -0.0064(19)
F4A 0.12(2) 0.094(17) 0.11(2) -0.054(14) 0.059(16) -0.018(13)
F5A 0.12(2) 0.094(17) 0.11(2) -0.054(14) 0.059(16) -0.018(13)
F6A 0.086(16) 0.072(17) 0.043(12) -0.023(13) 0.008(11) -0.008(11)
F4B 0.064(3) 0.140(7) 0.104(5) 0.004(3) 0.004(3) -0.030(5)
F5B 0.210(11) 0.223(11) 0.067(5) 0.069(9) 0.040(6) 0.059(6)
F6B 0.135(8) 0.247(12) 0.212(11) -0.134(8) 0.104(7) -0.179(10)
F1A 0.089(4) 0.177(7) 0.130(5) -0.075(4) -0.032(3) -0.039(4)
F2A 0.089(4) 0.177(7) 0.130(5) -0.075(4) -0.032(3) -0.039(4)
F3A 0.090(5) 0.042(3) 0.210(10) -0.006(3) -0.091(6) -0.026(4)
F1B 0.120(12) 0.097(9) 0.225(19) -0.016(8) -0.129(12) -0.016(9)
F3B 0.120(12) 0.097(9) 0.225(19) -0.016(8) -0.129(12) -0.016(9)
F2B 0.120(12) 0.097(9) 0.225(19) -0.016(8) -0.129(12) -0.016(9)

loop_
_atom_type_symbol
_atom_type_description
_atom_type_scat_dispersion_real
_atom_type_scat_dispersion_imag
_atom_type_scat_source
C C 0.0033 0.0016 'International Tables Vol C Tables 4.2.6.8 and 6.1.1.4'
H H 0 0 'International Tables Vol C Tables 4.2.6.8 and 6.1.1.4'
O O 0.0106 0.006 'International Tables Vol C Tables 4.2.6.8 and 6.1.1.4'
F F 0.0171 0.0103 'International Tables Vol C Tables 4.2.6.8 and 6.1.1.4'
Re Re -1.0185 7.231 'International Tables Vol C Tables 4.2.6.8 and 6.1.1.4'
N N 0.0061 0.0033 'International Tables Vol C Tables 4.2.6.8 and 6.1.1.4'
S S 0.1246 0.1234 'International Tables Vol C Tables 4.2.6.8 and 6.1.1.4'
Cl Cl 0.1484 0.1585 'International Tables Vol C Tables 4.2.6.8 and 6.1.1.4'

loop_
_geom_angle_atom_site_label_1
_geom_angle_atom_site_label_2
_geom_angle_atom_site_label_3
_geom_angle
_geom_angle_site_symmetry_1
_geom_angle_site_symmetry_3
O1 C1 Re1 178.6(5) . .
C02 C01 N2 116.0(6) . .
C02 C01 H01A 108.3 . .
N2 C01 H01A 108.3 . .
C02 C01 H01B 108.3 . .
N2 C01 H01B 108.3 . .
H01A C01 H01B 107.4 . .
C01 C02 H02A 109.5 . .
C01 C02 H02B 109.5 . .
H02A C02 H02B 109.5 . .
C01 C02 H02C 109.5 . .
H02A C02 H02C 109.5 . .
H02B C02 H02C 109.5 . .
O2 C2 Re1 178.4(5) . .
O3 C3 Re1 178.6(6) . .
C04 C03 N2 117.3(5) . .
C04 C03 H03A 108 . .
N2 C03 H03A 108 . .
C04 C03 H03B 108 . .
N2 C03 H03B 108 . .
H03A C03 H03B 107.2 . .
C03 C04 H04A 109.5 . .
C03 C04 H04B 109.5 . .
H04A C04 H04B 109.5 . .
C03 C04 H04C 109.5 . .
H04A C04 H04C 109.5 . .
H04B C04 H04C 109.5 . .
F6A C4 F6B 56.3(4) . .
F6A C4 F4A 108.2(10) . .
F6B C4 F4A 55.0(4) . .
F6A C4 F5A 106.9(10) . .
F6B C4 F5A 135.4(13) . .
F4A C4 F5A 106.9(9) . .
F6A C4 F5B 55.9(4) . .
F6B C4 F5B 107.7(7) . .
F4A C4 F5B 136.6(13) . .
F5A C4 F5B 54.4(4) . .
F6A C4 F4B 134.0(12) . .
F6B C4 F4B 104.5(6) . .
F4A C4 F4B 54.6(4) . .
F5A C4 F4B 54.7(4) . .
F5B C4 F4B 104.7(6) . .
F6A C4 C5 110.6(12) . .
F6B C4 C5 112.6(5) . .
F4A C4 C5 112.0(13) . .
F5A C4 C5 112.0(13) . .
F5B C4 C5 111.3(6) . .
F4B C4 C5 115.3(5) . .
O4 C5 C6 128.4(5) . .
O4 C5 C4 114.5(5) . .
C6 C5 C4 117.1(5) . .
C06 C05 N2 116.0(5) . .
C06 C05 H05A 108.3 . .
N2 C05 H05A 108.3 . .
C06 C05 H05B 108.3 . .
N2 C05 H05B 108.3 . .
H05A C05 H05B 107.4 . .
C7 C6 C5 123.0(5) . .
C7 C6 H6 118.5 . .
C5 C6 H6 118.5 . .
C05 C06 H06A 109.5 . .
C05 C06 H06B 109.5 . .
H06A C06 H06B 109.5 . .
C05 C06 H06C 109.5 . .
H06A C06 H06C 109.5 . .
H06B C06 H06C 109.5 . .
C08 C07 N2 116.7(5) . .
C08 C07 H07A 108.1 . .
N2 C07 H07A 108.1 . .
C08 C07 H07B 108.1 . .
N2 C07 H07B 108.1 . .
H07A C07 H07B 107.3 . .
O5 C7 C6 128.6(5) . .
O5 C7 C8 112.1(5) . .
C6 C7 C8 119.2(5) . .
F2B C8 F1B 108.3(7) . .
F2B C8 F2A 54.9(4) . .
F1B C8 F2A 56.1(4) . .
F2B C8 F3A 131.4(9) . .
F1B C8 F3A 56.9(4) . .
F2A C8 F3A 105.7(5) . .
F2B C8 F1A 55.2(4) . .
F1B C8 F1A 136.7(10) . .
F2A C8 F1A 105.6(5) . .
F3A C8 F1A 101.4(6) . .
F2B C8 F3B 105.6(7) . .
F1B C8 F3B 108.2(7) . .
F2A C8 F3B 134.4(9) . .
F3A C8 F3B 53.0(4) . .
F1A C8 F3B 53.6(4) . .
F2B C8 C7 115.1(9) . .
F1B C8 C7 109.6(10) . .
F2A C8 C7 115.8(6) . .
F3A C8 C7 113.3(5) . .
F1A C8 C7 113.6(5) . .
F3B C8 C7 109.8(9) . .
C07 C08 H08A 109.5 . .
C07 C08 H08B 109.5 . .
H08A C08 H08B 109.5 . .
C07 C08 H08C 109.5 . .
H08A C08 H08C 109.5 . .
H08B C08 H08C 109.5 . .
C5 O4 Re1 128.2(4) . .
C7 O5 Re1 127.5(4) . .
N1 O6 Re1 123.9(3) . .
C1 Re1 C3 88.9(3) . .
C1 Re1 C2 86.6(2) . .
C3 Re1 C2 89.1(2) . .
C1 Re1 O4 175.13(18) . .
C3 Re1 O4 95.9(2) . .
C2 Re1 O4 94.3(2) . .
C1 Re1 O5 94.7(2) . .
C3 Re1 O5 93.4(2) . .
C2 Re1 O5 177.18(17) . .
O4 Re1 O5 84.14(15) . .
C1 Re1 O6 96.8(2) . .
C3 Re1 O6 170.30(19) . .
C2 Re1 O6 99.0(2) . .
O4 Re1 O6 78.38(16) . .
O5 Re1 O6 78.36(15) . .
O8 N1 O7 122.7(5) . .
O8 N1 O6 119.4(5) . .
O7 N1 O6 117.9(4) . .
C07 N2 C01 109.9(5) . .
C07 N2 C03 111.8(5) . .
C01 N2 C03 108.0(5) . .
C07 N2 C05 108.0(4) . .
C01 N2 C05 110.8(5) . .
C03 N2 C05 108.4(4) . .

loop_
_geom_bond_atom_site_label_1
_geom_bond_atom_site_label_2
_geom_bond_site_symmetry_2
_geom_bond_distance
C1 O1 . 1.152(7)
C1 Re1 . 1.892(6)
C01 C02 . 1.494(10)
C01 N2 . 1.510(7)
C01 H01A . 0.99
C01 H01B . 0.99
C02 H02A . 0.98
C02 H02B . 0.98
C02 H02C . 0.98
C2 O2 . 1.161(6)
C2 Re1 . 1.897(5)
C3 O3 . 1.148(8)
C3 Re1 . 1.896(7)
C03 C04 . 1.501(9)
C03 N2 . 1.517(8)
C03 H03A . 0.99
C03 H03B . 0.99
C04 H04A . 0.98
C04 H04B . 0.98
C04 H04C . 0.98
C4 F6A . 1.270(9)
C4 F6B . 1.271(7)
C4 F4A . 1.281(9)
C4 F5A . 1.282(9)
C4 F5B . 1.290(7)
C4 F4B . 1.295(6)
C4 C5 . 1.516(8)
C5 O4 . 1.243(7)
C5 C6 . 1.381(8)
C05 C06 . 1.494(9)
C05 N2 . 1.521(7)
C05 H05A . 0.99
C05 H05B . 0.99
C6 C7 . 1.375(8)
C6 H6 . 0.95
C06 H06A . 0.98
C06 H06B . 0.98
C06 H06C . 0.98
C07 C08 . 1.489(8)
C07 N2 . 1.492(7)
C07 H07A . 0.99
C07 H07B . 0.99
C7 O5 . 1.258(6)
C7 C8 . 1.503(8)
C8 F2B . 1.288(8)
C8 F1B . 1.290(8)
C8 F2A . 1.301(6)
C8 F3A . 1.309(6)
C8 F1A . 1.323(7)
C8 F3B . 1.324(8)
C08 H08A . 0.98
C08 H08B . 0.98
C08 H08C . 0.98
O4 Re1 . 2.132(4)
O5 Re1 . 2.133(4)
O6 N1 . 1.290(6)
O6 Re1 . 2.157(4)
O7 N1 . 1.226(6)
O8 N1 . 1.208(6)

loop_
_geom_torsion_atom_site_label_1
_geom_torsion_atom_site_label_2
_geom_torsion_atom_site_label_3
_geom_torsion_atom_site_label_4
_geom_torsion
_geom_torsion_site_symmetry_1
_geom_torsion_site_symmetry_2
_geom_torsion_site_symmetry_3
_geom_torsion_site_symmetry_4
F6A C4 C5 O4 32.0(9) . . . .
F6B C4 C5 O4 -28.9(9) . . . .
F4A C4 C5 O4 -88.7(8) . . . .
F5A C4 C5 O4 151.2(7) . . . .
F5B C4 C5 O4 92.2(8) . . . .
F4B C4 C5 O4 -148.7(7) . . . .
F6A C4 C5 C6 -146.6(8) . . . .
F6B C4 C5 C6 152.4(8) . . . .
F4A C4 C5 C6 92.6(8) . . . .
F5A C4 C5 C6 -27.5(9) . . . .
F5B C4 C5 C6 -86.4(8) . . . .
F4B C4 C5 C6 32.6(9) . . . .
O4 C5 C6 C7 2.2(11) . . . .
C4 C5 C6 C7 -179.4(5) . . . .
C5 C6 C7 O5 1.5(10) . . . .
C5 C6 C7 C8 179.5(6) . . . .
O5 C7 C8 F2B 120.7(7) . . . .
C6 C7 C8 F2B -57.6(8) . . . .
O5 C7 C8 F1B -117.0(7) . . . .
C6 C7 C8 F1B 64.7(7) . . . .
O5 C7 C8 F2A -177.9(6) . . . .
C6 C7 C8 F2A 3.8(8) . . . .
O5 C7 C8 F3A -55.5(7) . . . .
C6 C7 C8 F3A 126.2(7) . . . .
O5 C7 C8 F1A 59.6(7) . . . .
C6 C7 C8 F1A -118.7(6) . . . .
O5 C7 C8 F3B 1.7(7) . . . .
C6 C7 C8 F3B -176.6(6) . . . .
C6 C5 O4 Re1 -4.8(9) . . . .
C4 C5 O4 Re1 176.8(4) . . . .
C6 C7 O5 Re1 -1.9(9) . . . .
C8 C7 O5 Re1 180.0(3) . . . .
O1 C1 Re1 C3 9E1(2) . . . .
O1 C1 Re1 C2 0E1(2) . . . .
O1 C1 Re1 O4 -10E1(2) . . . .
O1 C1 Re1 O5 -18E1(10) . . . .
O1 C1 Re1 O6 -10E1(2) . . . .
O3 C3 Re1 C1 -1E1(2) . . . .
O3 C3 Re1 C2 8E1(2) . . . .
O3 C3 Re1 O4 17E1(10) . . . .
O3 C3 Re1 O5 -10E1(2) . . . .
O3 C3 Re1 O6 -13E1(2) . . . .
O2 C2 Re1 C1 3E1(2) . . . .
O2 C2 Re1 C3 -6E1(2) . . . .
O2 C2 Re1 O4 -15E1(2) . . . .
O2 C2 Re1 O5 151(19) . . . .
O2 C2 Re1 O6 13E1(2) . . . .
C5 O4 Re1 C1 -74(2) . . . .
C5 O4 Re1 C3 96.0(5) . . . .
C5 O4 Re1 C2 -174.4(5) . . . .
C5 O4 Re1 O5 3.2(5) . . . .
C5 O4 Re1 O6 -76.1(5) . . . .
C7 O5 Re1 C1 175.1(5) . . . .
C7 O5 Re1 C3 -95.7(5) . . . .
C7 O5 Re1 C2 57(4) . . . .
C7 O5 Re1 O4 -0.1(5) . . . .
C7 O5 Re1 O6 79.2(5) . . . .
N1 O6 Re1 C1 46.8(4) . . . .
N1 O6 Re1 C3 172.3(11) . . . .
N1 O6 Re1 C2 -40.8(4) . . . .
N1 O6 Re1 O4 -133.4(4) . . . .
N1 O6 Re1 O5 140.3(4) . . . .
Re1 O6 N1 O8 -0.7(7) . . . .
Re1 O6 N1 O7 -179.1(4) . . . .
C08 C07 N2 C01 174.3(6) . . . .
C08 C07 N2 C03 54.4(7) . . . .
C08 C07 N2 C05 -64.7(7) . . . .
C02 C01 N2 C07 61.8(8) . . . .
C02 C01 N2 C03 -176.0(7) . . . .
C02 C01 N2 C05 -57.4(8) . . . .
C04 C03 N2 C07 56.1(7) . . . .
C04 C03 N2 C01 -64.9(7) . . . .
C04 C03 N2 C05 175.0(6) . . . .
C06 C05 N2 C07 -173.7(6) . . . .
C06 C05 N2 C01 -53.3(8) . . . .
C06 C05 N2 C03 65.1(8) . . . .
